data_1550519
loop_
_publ_author_name
'Cabrera-Lobera, Natalia'
'Quir\'os, M. Teresa'
'Bu\~nuel, Elena'
'Cardenas, Diego J.'

_publ_section_title
;
 Atom-Economical Regioselective Ni-Catalyzed Hydroborylative Cyclization
 of Enynes: Development and Mechanism
;
_journal_name_full 'Catalysis Science &amp; Technology'
_journal_paper_doi 10.1039/C8CY02568A
_journal_year 2019
_chemical_formula_sum 'C26 H34 B N O4 S'
_chemical_formula_weight 467.41
_chemical_name_common NCL830
_space_group_crystal_system monoclinic
_space_group_IT_number 14
_space_group_name_Hall '-P 2ybc'
_space_group_name_H-M_alt 'P 1 21/c 1'
_symmetry_space_group_name_Hall '-P 2ybc'
_symmetry_space_group_name_H-M 'P 1 21/c 1'
_atom_sites_solution_hydrogens geom
_audit_update_record
;
2018-01-25 deposited with the CCDC.
2019-01-23 downloaded from the CCDC.
;
_cell_angle_alpha 90
_cell_angle_beta 99.366(4)
_cell_angle_gamma 90
_cell_formula_units_Z 4
_cell_length_a 6.4192(4)
_cell_length_b 32.5924(18)
_cell_length_c 11.9890(6)
_cell_measurement_reflns_used 1815
_cell_measurement_temperature 200.(2)
_cell_measurement_theta_max 20.2197
_cell_measurement_theta_min 2.4996
_cell_volume 2474.9(2)
_computing_cell_refinement 'Bruker SAINT'
_computing_data_collection 'Bruker APEX2'
_computing_data_reduction 'Bruker SAINT'
_computing_molecular_graphics 'Bruker SHELXTL'
_computing_publication_material 'Bruker SHELXTL'
_computing_structure_refinement 'SHELXL-2014 (Sheldrick 2014)'
_computing_structure_solution 'SHELXS-97 (Sheldrick 2008)'
_diffrn_ambient_temperature 200.(2)
_diffrn_detector_area_resol_mean 8.3333
_diffrn_measured_fraction_theta_full 1.000
_diffrn_measured_fraction_theta_max 1.000
_diffrn_measurement_device_type 'Bruker Kappa Apex II'
_diffrn_measurement_method '\f and \w scans'
_diffrn_radiation_type 'Mo K\a'
_diffrn_radiation_wavelength 0.71073
_diffrn_reflns_av_R_equivalents 0.1321
_diffrn_reflns_av_unetI/netI 0.0847
_diffrn_reflns_limit_h_max 7
_diffrn_reflns_limit_h_min -7
_diffrn_reflns_limit_k_max 39
_diffrn_reflns_limit_k_min -39
_diffrn_reflns_limit_l_max 14
_diffrn_reflns_limit_l_min -12
_diffrn_reflns_number 35191
_diffrn_reflns_theta_full 25.35
_diffrn_reflns_theta_max 25.35
_diffrn_reflns_theta_min 1.25
_exptl_absorpt_coefficient_mu 0.163
_exptl_absorpt_correction_T_max 0.99
_exptl_absorpt_correction_T_min 0.84
_exptl_absorpt_correction_type multi-scan
_exptl_absorpt_process_details sadabs
_exptl_crystal_colour 'clear colourless'
_exptl_crystal_density_diffrn 1.254
_exptl_crystal_density_method 'not measured'
_exptl_crystal_description prismatic
_exptl_crystal_F_000 1000
_exptl_crystal_recrystallization_method 'Vapour deposition'
_exptl_crystal_size_max 0.139
_exptl_crystal_size_mid 0.096
_exptl_crystal_size_min 0.088
_refine_diff_density_max 0.212
_refine_diff_density_min -0.285
_refine_ls_extinction_method none
_refine_ls_goodness_of_fit_ref 1.005
_refine_ls_hydrogen_treatment constr
_refine_ls_matrix_type full
_refine_ls_number_parameters 305
_refine_ls_number_reflns 4535
_refine_ls_number_restraints 0
_refine_ls_restrained_S_all 1.005
_refine_ls_R_factor_all 0.1042
_refine_ls_R_factor_gt 0.0514
_refine_ls_shift/su_max 0.000
_refine_ls_shift/su_mean 0.000
_refine_ls_structure_factor_coef Fsqd
_refine_ls_weighting_details 'w=1/[\s^2^(Fo^2^)+(0.0360P)^2^+1.6820P] where P=(Fo^2^+2Fc^2^)/3'
_refine_ls_weighting_scheme calc
_refine_ls_wR_factor_gt 0.1000
_refine_ls_wR_factor_ref 0.1257
_reflns_number_gt 2886
_reflns_number_total 4535
_reflns_threshold_expression 'I > 2\s(I)'
_cod_data_source_file c8cy02568a2.cif
_cod_data_source_block 02310NataliaCabrera
_cod_database_code 1550519

loop_
_space_group_symop_operation_xyz
'x, y, z'
'-x, y+1/2, -z+1/2'
'-x, -y, -z'
'x, -y-1/2, z-1/2'

loop_
_atom_site_type_symbol
_atom_site_label
_atom_site_fract_x
_atom_site_fract_y
_atom_site_fract_z
_atom_site_U_iso_or_equiv
_atom_site_adp_type
_atom_site_calc_flag
_atom_site_refinement_flags_adp
_atom_site_refinement_flags_posn
_atom_site_occupancy
B B1 0.7624(5) 0.50622(10) 0.2084(3) 0.0257(8) Uani d . . 1
C C1 0.7640(5) 0.29849(8) 0.4246(2) 0.0259(7) Uani d . . 1
C C2 0.8329(5) 0.27589(9) 0.3391(2) 0.0331(8) Uani d . . 1
H H2 0.968 0.281 0.3193 0.04 Uiso calc U R 1
C C3 0.7040(6) 0.24602(9) 0.2834(3) 0.0400(8) Uani d . . 1
H H3 0.7515 0.2306 0.2251 0.048 Uiso calc U R 1
C C4 0.5058(5) 0.23804(10) 0.3108(3) 0.0399(8) Uani d . . 1
C C5 0.4423(5) 0.26053(10) 0.3969(3) 0.0412(8) Uani d . . 1
H H5 0.3084 0.2551 0.4177 0.049 Uiso calc U R 1
C C6 0.5691(5) 0.29072(9) 0.4534(3) 0.0343(8) Uani d . . 1
H H6 0.5217 0.306 0.5119 0.041 Uiso calc U R 1
C C7 0.3629(6) 0.20637(12) 0.2467(3) 0.0641(12) Uani d . . 1
H H7A 0.2552 0.1981 0.2915 0.096 Uiso calc U R 1
H H7B 0.4463 0.1823 0.2322 0.096 Uiso calc U R 1
H H7C 0.2943 0.218 0.1746 0.096 Uiso calc U R 1
C C8 0.6415(4) 0.39762(8) 0.4241(3) 0.0287(7) Uani d . . 1
H H8A 0.5959 0.397 0.4991 0.034 Uiso calc U R 1
H H8B 0.5375 0.3826 0.369 0.034 Uiso calc U R 1
C C9 0.6707(4) 0.44157(9) 0.3853(2) 0.0260(7) Uani d . . 1
H H9 0.5356 0.4522 0.3416 0.031 Uiso calc U R 1
C C10 0.8370(4) 0.43742(8) 0.3085(2) 0.0241(6) Uani d . . 1
C C11 0.9543(4) 0.39650(8) 0.3346(2) 0.0239(7) Uani d . . 1
H H11 1.1066 0.4023 0.3632 0.029 Uiso calc U R 1
C C12 0.7469(5) 0.46941(9) 0.4861(2) 0.0351(8) Uani d . . 1
H H12A 0.8741 0.4576 0.531 0.053 Uiso calc U R 1
H H12B 0.6361 0.4718 0.5331 0.053 Uiso calc U R 1
H H12C 0.7796 0.4966 0.4589 0.053 Uiso calc U R 1
C C13 0.9390(5) 0.36725(8) 0.2349(2) 0.0251(7) Uani d . . 1
C C14 0.7498(5) 0.35963(9) 0.1642(2) 0.0321(7) Uani d . . 1
H H14 0.6258 0.3737 0.1761 0.039 Uiso calc U R 1
C C15 0.7394(6) 0.33170(10) 0.0766(3) 0.0457(9) Uani d . . 1
H H15 0.6084 0.3266 0.0292 0.055 Uiso calc U R 1
C C16 0.9186(6) 0.31122(10) 0.0577(3) 0.0474(9) Uani d . . 1
H H16 0.9112 0.2921 -0.0027 0.057 Uiso calc U R 1
C C17 1.1082(6) 0.31855(10) 0.1267(3) 0.0409(9) Uani d . . 1
H H17 1.2321 0.3046 0.1139 0.049 Uiso calc U R 1
C C18 1.1176(5) 0.34625(9) 0.2147(3) 0.0329(7) Uani d . . 1
H H18 1.2487 0.351 0.2623 0.039 Uiso calc U R 1
C C19 0.8827(4) 0.46488(9) 0.2336(2) 0.0261(7) Uani d . . 1
C C20 1.0645(5) 0.45855(9) 0.1687(3) 0.0359(8) Uani d . . 1
H H20A 1.1345 0.4324 0.1912 0.054 Uiso calc U R 1
H H20B 1.166 0.4811 0.1856 0.054 Uiso calc U R 1
H H20C 1.0103 0.4581 0.0874 0.054 Uiso calc U R 1
C C21 0.5767(5) 0.56426(8) 0.2313(2) 0.0275(7) Uani d . . 1
C C22 0.6648(5) 0.56662(9) 0.1186(2) 0.0303(7) Uani d . . 1
C C23 0.3480(5) 0.57679(10) 0.2229(3) 0.0364(8) Uani d . . 1
H H23A 0.2594 0.5583 0.1707 0.055 Uiso calc U R 1
H H23B 0.3304 0.605 0.1947 0.055 Uiso calc U R 1
H H23C 0.306 0.5751 0.2978 0.055 Uiso calc U R 1
C C24 0.7142(5) 0.58675(10) 0.3279(3) 0.0398(8) Uani d . . 1
H H24A 0.673 0.5786 0.4 0.06 Uiso calc U R 1
H H24B 0.6952 0.6164 0.3176 0.06 Uiso calc U R 1
H H24C 0.8627 0.5797 0.3284 0.06 Uiso calc U R 1
C C25 0.4996(5) 0.55653(10) 0.0166(3) 0.0421(9) Uani d . . 1
H H25A 0.5687 0.5522 -0.0495 0.063 Uiso calc U R 1
H H25B 0.3992 0.5793 0.0019 0.063 Uiso calc U R 1
H H25C 0.4241 0.5315 0.0317 0.063 Uiso calc U R 1
C C26 0.7787(5) 0.60631(9) 0.0988(3) 0.0438(9) Uani d . . 1
H H26A 0.8944 0.6109 0.1617 0.066 Uiso calc U R 1
H H26B 0.6792 0.6293 0.094 0.066 Uiso calc U R 1
H H26C 0.8358 0.6043 0.0281 0.066 Uiso calc U R 1
N N1 0.8544(4) 0.38070(7) 0.42946(19) 0.0251(6) Uani d . . 1
O O1 0.8602(3) 0.34151(6) 0.60467(16) 0.0365(5) Uani d . . 1
O O2 1.1366(3) 0.33083(6) 0.48436(17) 0.0334(5) Uani d . . 1
O O3 0.5982(3) 0.52035(6) 0.25819(16) 0.0290(5) Uani d . . 1
O O4 0.8198(3) 0.53320(6) 0.13159(16) 0.0316(5) Uani d . . 1
S S1 0.92033(12) 0.33797(2) 0.49514(6) 0.0276(2) Uani d . . 1

loop_
_atom_site_aniso_label
_atom_site_aniso_U_11
_atom_site_aniso_U_22
_atom_site_aniso_U_33
_atom_site_aniso_U_12
_atom_site_aniso_U_13
_atom_site_aniso_U_23
B1 0.0275(19) 0.0239(18) 0.0243(18) -0.0002(15) 0.0003(15) -0.0005(15)
C1 0.0343(18) 0.0150(15) 0.0267(17) 0.0008(13) -0.0003(14) 0.0048(13)
C2 0.048(2) 0.0211(16) 0.0312(18) 0.0012(14) 0.0102(15) 0.0029(14)
C3 0.068(2) 0.0239(17) 0.0286(18) -0.0040(17) 0.0098(17) -0.0044(14)
C4 0.055(2) 0.0272(18) 0.0340(19) -0.0097(16) -0.0029(16) 0.0034(15)
C5 0.0358(19) 0.0359(19) 0.050(2) -0.0051(16) 0.0021(16) 0.0026(17)
C6 0.0370(19) 0.0295(17) 0.0358(19) 0.0022(14) 0.0046(15) -0.0026(15)
C7 0.080(3) 0.048(2) 0.060(3) -0.027(2) 0.000(2) -0.001(2)
C8 0.0283(17) 0.0257(16) 0.0332(18) -0.0003(13) 0.0083(14) -0.0012(14)
C9 0.0242(16) 0.0246(16) 0.0292(16) 0.0019(13) 0.0044(13) 0.0012(13)
C10 0.0276(16) 0.0201(15) 0.0233(15) -0.0013(12) 0.0004(13) -0.0028(13)
C11 0.0233(16) 0.0216(15) 0.0267(16) -0.0002(12) 0.0037(12) 0.0021(13)
C12 0.047(2) 0.0266(17) 0.0322(18) 0.0048(15) 0.0064(15) 0.0018(14)
C13 0.0347(18) 0.0170(15) 0.0239(16) 0.0003(13) 0.0054(13) 0.0041(12)
C14 0.0396(19) 0.0226(16) 0.0311(17) 0.0024(14) -0.0031(14) 0.0008(14)
C15 0.065(2) 0.0308(19) 0.036(2) -0.0009(18) -0.0081(17) -0.0017(16)
C16 0.081(3) 0.0286(19) 0.033(2) 0.0004(19) 0.012(2) -0.0083(16)
C17 0.058(2) 0.0276(18) 0.041(2) 0.0035(16) 0.0208(19) -0.0026(16)
C18 0.0396(19) 0.0254(17) 0.0351(18) -0.0017(14) 0.0107(15) 0.0020(14)
C19 0.0278(16) 0.0229(16) 0.0275(16) 0.0027(13) 0.0041(13) -0.0011(13)
C20 0.0376(19) 0.0279(17) 0.045(2) 0.0045(14) 0.0152(16) 0.0059(15)
C21 0.0334(17) 0.0183(15) 0.0295(17) 0.0055(13) 0.0008(14) 0.0030(13)
C22 0.0373(18) 0.0201(15) 0.0342(18) 0.0096(13) 0.0083(15) 0.0047(14)
C23 0.0371(19) 0.0348(19) 0.0375(19) 0.0093(15) 0.0068(15) 0.0041(15)
C24 0.047(2) 0.0290(18) 0.040(2) 0.0039(15) -0.0041(16) -0.0046(16)
C25 0.056(2) 0.038(2) 0.0296(18) 0.0097(17) 0.0000(16) 0.0034(15)
C26 0.052(2) 0.0274(18) 0.055(2) 0.0057(16) 0.0176(18) 0.0139(16)
N1 0.0300(14) 0.0185(13) 0.0270(13) 0.0041(10) 0.0050(11) 0.0030(11)
O1 0.0563(14) 0.0332(12) 0.0200(11) -0.0002(11) 0.0059(10) 0.0002(9)
O2 0.0310(12) 0.0311(12) 0.0361(12) 0.0059(9) -0.0010(9) 0.0021(10)
O3 0.0342(12) 0.0201(11) 0.0336(12) 0.0052(9) 0.0078(10) 0.0040(9)
O4 0.0390(12) 0.0234(11) 0.0346(12) 0.0079(9) 0.0129(10) 0.0064(9)
S1 0.0353(4) 0.0219(4) 0.0240(4) 0.0017(3) 0.0001(3) 0.0012(3)

loop_
_atom_type_symbol
_atom_type_description
_atom_type_scat_dispersion_real
_atom_type_scat_dispersion_imag
_atom_type_scat_source
C C 0.0033 0.0016 'International Tables Vol C Tables 4.2.6.8 and 6.1.1.4'
H H 0.0000 0.0000 'International Tables Vol C Tables 4.2.6.8 and 6.1.1.4'
B B 0.0013 0.0007 'International Tables Vol C Tables 4.2.6.8 and 6.1.1.4'
N N 0.0061 0.0033 'International Tables Vol C Tables 4.2.6.8 and 6.1.1.4'
O O 0.0106 0.0060 'International Tables Vol C Tables 4.2.6.8 and 6.1.1.4'
S S 0.1246 0.1234 'International Tables Vol C Tables 4.2.6.8 and 6.1.1.4'

loop_
_geom_angle_atom_site_label_1
_geom_angle_atom_site_label_2
_geom_angle_atom_site_label_3
_geom_angle
O4 B1 O3 112.8(3)
O4 B1 C19 120.5(3)
O3 B1 C19 126.7(3)
C6 C1 C2 119.9(3)
C6 C1 S1 119.0(2)
C2 C1 S1 121.0(2)
C3 C2 C1 119.5(3)
C3 C2 H2 120.2
C1 C2 H2 120.2
C2 C3 C4 121.2(3)
C2 C3 H3 119.4
C4 C3 H3 119.4
C5 C4 C3 118.1(3)
C5 C4 C7 121.1(3)
C3 C4 C7 120.8(3)
C4 C5 C6 121.5(3)
C4 C5 H5 119.2
C6 C5 H5 119.2
C1 C6 C5 119.7(3)
C1 C6 H6 120.1
C5 C6 H6 120.1
C4 C7 H7A 109.5
C4 C7 H7B 109.5
H7A C7 H7B 109.5
C4 C7 H7C 109.5
H7A C7 H7C 109.5
H7B C7 H7C 109.5
N1 C8 C9 101.9(2)
N1 C8 H8A 111.4
C9 C8 H8A 111.4
N1 C8 H8B 111.4
C9 C8 H8B 111.4
H8A C8 H8B 109.3
C12 C9 C10 111.4(2)
C12 C9 C8 110.8(2)
C10 C9 C8 103.5(2)
C12 C9 H9 110.3
C10 C9 H9 110.3
C8 C9 H9 110.3
C19 C10 C9 126.8(3)
C19 C10 C11 124.4(2)
C9 C10 C11 108.7(2)
N1 C11 C13 113.8(2)
N1 C11 C10 101.4(2)
C13 C11 C10 114.6(2)
N1 C11 H11 108.9
C13 C11 H11 108.9
C10 C11 H11 108.9
C9 C12 H12A 109.5
C9 C12 H12B 109.5
H12A C12 H12B 109.5
C9 C12 H12C 109.5
H12A C12 H12C 109.5
H12B C12 H12C 109.5
C14 C13 C18 118.1(3)
C14 C13 C11 122.1(3)
C18 C13 C11 119.7(3)
C15 C14 C13 120.7(3)
C15 C14 H14 119.6
C13 C14 H14 119.6
C16 C15 C14 120.3(3)
C16 C15 H15 119.8
C14 C15 H15 119.8
C17 C16 C15 119.7(3)
C17 C16 H16 120.1
C15 C16 H16 120.1
C16 C17 C18 119.8(3)
C16 C17 H17 120.1
C18 C17 H17 120.1
C17 C18 C13 121.3(3)
C17 C18 H18 119.3
C13 C18 H18 119.3
C10 C19 C20 121.7(3)
C10 C19 B1 123.7(3)
C20 C19 B1 114.6(2)
C19 C20 H20A 109.5
C19 C20 H20B 109.5
H20A C20 H20B 109.5
C19 C20 H20C 109.5
H20A C20 H20C 109.5
H20B C20 H20C 109.5
O3 C21 C23 109.5(2)
O3 C21 C24 106.2(2)
C23 C21 C24 110.9(2)
O3 C21 C22 101.9(2)
C23 C21 C22 114.6(2)
C24 C21 C22 113.0(3)
O4 C22 C25 107.3(2)
O4 C22 C26 108.2(2)
C25 C22 C26 110.4(3)
O4 C22 C21 102.0(2)
C25 C22 C21 112.7(3)
C26 C22 C21 115.5(3)
C21 C23 H23A 109.5
C21 C23 H23B 109.5
H23A C23 H23B 109.5
C21 C23 H23C 109.5
H23A C23 H23C 109.5
H23B C23 H23C 109.5
C21 C24 H24A 109.5
C21 C24 H24B 109.5
H24A C24 H24B 109.5
C21 C24 H24C 109.5
H24A C24 H24C 109.5
H24B C24 H24C 109.5
C22 C25 H25A 109.5
C22 C25 H25B 109.5
H25A C25 H25B 109.5
C22 C25 H25C 109.5
H25A C25 H25C 109.5
H25B C25 H25C 109.5
C22 C26 H26A 109.5
C22 C26 H26B 109.5
H26A C26 H26B 109.5
C22 C26 H26C 109.5
H26A C26 H26C 109.5
H26B C26 H26C 109.5
C8 N1 C11 110.6(2)
C8 N1 S1 120.82(18)
C11 N1 S1 123.92(18)
B1 O3 C21 106.4(2)
B1 O4 C22 107.3(2)
O1 S1 O2 120.34(13)
O1 S1 N1 106.74(12)
O2 S1 N1 106.01(12)
O1 S1 C1 106.33(13)
O2 S1 C1 108.81(13)
N1 S1 C1 108.12(13)

loop_
_geom_bond_atom_site_label_1
_geom_bond_atom_site_label_2
_geom_bond_distance
B1 O4 1.367(4)
B1 O3 1.372(4)
B1 C19 1.558(4)
C1 C6 1.374(4)
C1 C2 1.392(4)
C1 S1 1.761(3)
C2 C3 1.378(4)
C2 H2 0.95
C3 C4 1.389(4)
C3 H3 0.95
C4 C5 1.381(4)
C4 C7 1.506(5)
C5 C6 1.382(4)
C5 H5 0.95
C6 H6 0.95
C7 H7A 0.98
C7 H7B 0.98
C7 H7C 0.98
C8 N1 1.465(3)
C8 C9 1.527(4)
C8 H8A 0.99
C8 H8B 0.99
C9 C12 1.526(4)
C9 C10 1.525(4)
C9 H9 1.0
C10 C19 1.334(4)
C10 C11 1.538(4)
C11 N1 1.485(3)
C11 C13 1.520(4)
C11 H11 1.0
C12 H12A 0.98
C12 H12B 0.98
C12 H12C 0.98
C13 C14 1.385(4)
C13 C18 1.390(4)
C14 C15 1.384(4)
C14 H14 0.95
C15 C16 1.380(5)
C15 H15 0.95
C16 C17 1.376(5)
C16 H16 0.95
C17 C18 1.382(4)
C17 H17 0.95
C18 H18 0.95
C19 C20 1.518(4)
C20 H20A 0.98
C20 H20B 0.98
C20 H20C 0.98
C21 O3 1.468(3)
C21 C23 1.511(4)
C21 C24 1.525(4)
C21 C22 1.549(4)
C22 O4 1.467(3)
C22 C25 1.518(4)
C22 C26 1.523(4)
C23 H23A 0.98
C23 H23B 0.98
C23 H23C 0.98
C24 H24A 0.98
C24 H24B 0.98
C24 H24C 0.98
C25 H25A 0.98
C25 H25B 0.98
C25 H25C 0.98
C26 H26A 0.98
C26 H26B 0.98
C26 H26C 0.98
N1 S1 1.622(2)
O1 S1 1.432(2)
O2 S1 1.434(2)

loop_
_geom_hbond_atom_site_label_D
_geom_hbond_atom_site_label_H
_geom_hbond_atom_site_label_A
_geom_hbond_site_symmetry_A
_geom_hbond_distance_DH
_geom_hbond_distance_HA
_geom_hbond_distance_DA
_geom_hbond_angle_DHA
C6 H6 O2 1_455 0.95 2.57 3.145(4) 119.2

loop_
_geom_torsion_atom_site_label_1
_geom_torsion_atom_site_label_2
_geom_torsion_atom_site_label_3
_geom_torsion_atom_site_label_4
_geom_torsion
C6 C1 C2 C3 0.5(4)
S1 C1 C2 C3 -178.1(2)
C1 C2 C3 C4 0.1(5)
C2 C3 C4 C5 -0.9(5)
C2 C3 C4 C7 177.8(3)
C3 C4 C5 C6 1.2(5)
C7 C4 C5 C6 -177.6(3)
C2 C1 C6 C5 -0.2(4)
S1 C1 C6 C5 178.4(2)
C4 C5 C6 C1 -0.6(5)
N1 C8 C9 C12 -86.2(3)
N1 C8 C9 C10 33.3(3)
C12 C9 C10 C19 -77.4(4)
C8 C9 C10 C19 163.4(3)
C12 C9 C10 C11 100.0(3)
C8 C9 C10 C11 -19.1(3)
C19 C10 C11 N1 174.8(3)
C9 C10 C11 N1 -2.8(3)
C19 C10 C11 C13 -62.1(4)
C9 C10 C11 C13 120.4(2)
N1 C11 C13 C14 70.9(3)
C10 C11 C13 C14 -45.3(4)
N1 C11 C13 C18 -107.1(3)
C10 C11 C13 C18 136.8(3)
C18 C13 C14 C15 0.4(4)
C11 C13 C14 C15 -177.6(3)
C13 C14 C15 C16 -0.6(5)
C14 C15 C16 C17 0.3(5)
C15 C16 C17 C18 0.2(5)
C16 C17 C18 C13 -0.4(5)
C14 C13 C18 C17 0.1(4)
C11 C13 C18 C17 178.1(3)
C9 C10 C19 C20 175.0(3)
C11 C10 C19 C20 -2.1(4)
C9 C10 C19 B1 -2.8(5)
C11 C10 C19 B1 -179.9(3)
O4 B1 C19 C10 179.1(3)
O3 B1 C19 C10 0.6(5)
O4 B1 C19 C20 1.2(4)
O3 B1 C19 C20 -177.3(3)
O3 C21 C22 O4 -30.1(3)
C23 C21 C22 O4 -148.3(2)
C24 C21 C22 O4 83.4(3)
O3 C21 C22 C25 84.6(3)
C23 C21 C22 C25 -33.5(3)
C24 C21 C22 C25 -161.9(2)
O3 C21 C22 C26 -147.2(2)
C23 C21 C22 C26 94.6(3)
C24 C21 C22 C26 -33.7(4)
C9 C8 N1 C11 -38.1(3)
C9 C8 N1 S1 165.19(18)
C13 C11 N1 C8 -98.0(3)
C10 C11 N1 C8 25.6(3)
C13 C11 N1 S1 57.9(3)
C10 C11 N1 S1 -178.49(18)
O4 B1 O3 C21 -13.8(3)
C19 B1 O3 C21 164.8(3)
C23 C21 O3 B1 148.8(2)
C24 C21 O3 B1 -91.4(3)
C22 C21 O3 B1 27.1(3)
O3 B1 O4 C22 -7.0(3)
C19 B1 O4 C22 174.3(3)
C25 C22 O4 B1 -95.4(3)
C26 C22 O4 B1 145.5(3)
C21 C22 O4 B1 23.2(3)
C8 N1 S1 O1 -50.2(2)
C11 N1 S1 O1 156.3(2)
C8 N1 S1 O2 -179.6(2)
C11 N1 S1 O2 26.9(2)
C8 N1 S1 C1 63.9(2)
C11 N1 S1 C1 -89.7(2)
C6 C1 S1 O1 27.6(3)
C2 C1 S1 O1 -153.9(2)
C6 C1 S1 O2 158.6(2)
C2 C1 S1 O2 -22.9(3)
C6 C1 S1 N1 -86.7(2)
C2 C1 S1 N1 91.8(2)
